data_2233335
loop_
_publ_author_name
'Yue, Xi-Teng'
'Li, Xiao-Wen'
'Wu, Zhi-Yong'

_publ_section_title
;
 (3-{[<i>N</i>-(5-Chloro-2-hydroxyphenyl)oxamoyl]amino}propyl)dimethylazanium
 perchlorate
;
_journal_coeditor_code YK2031
_journal_issue 1
_journal_name_full 'Acta Crystallographica Section E'
_journal_page_first o8
_journal_paper_doi 10.1107/S1600536811050653
_journal_volume 68
_journal_year 2012
_chemical_formula_iupac 'C13 H19 Cl N3 O3 +, Cl O4 -'
_chemical_formula_moiety 'C13 H19 Cl N3 O3 +, Cl O4 -'
_chemical_formula_sum 'C13 H19 Cl2 N3 O7'
_chemical_formula_weight 400.21
_chemical_name_systematic
;
(3-{[<i>N</i>-(5-Chloro-2-hydroxyphenyl)oxamoyl]amino}propyl)dimethylazanium
perchlorate
;
_space_group_IT_number 14
_symmetry_cell_setting monoclinic
_symmetry_space_group_name_Hall '-P 2ybc'
_symmetry_space_group_name_H-M 'P 1 21/c 1'
_atom_sites_solution_hydrogens geom
_atom_sites_solution_primary direct
_atom_sites_solution_secondary difmap
_audit_creation_method SHELXL-97
_cell_angle_alpha 90.00
_cell_angle_beta 98.2750(10)
_cell_angle_gamma 90.00
_cell_formula_units_Z 4
_cell_length_a 6.7423(5)
_cell_length_b 12.8169(10)
_cell_length_c 21.6454(17)
_cell_measurement_reflns_used 2302
_cell_measurement_temperature 296(2)
_cell_measurement_theta_max 23.629
_cell_measurement_theta_min 2.478
_cell_volume 1851.0(2)
_computing_cell_refinement 'SAINT (Bruker, 2002)'
_computing_data_collection 'SMART (Bruker, 2002)'
_computing_data_reduction 'SAINT (Bruker, 2002)'
_computing_molecular_graphics 'XP in SHELXTL (Sheldrick, 2008)'
_computing_publication_material 'WinGX (Farrugia, 1999)'
_computing_structure_refinement 'SHELXL97 (Sheldrick, 2008)'
_computing_structure_solution 'SHELXS97 (Sheldrick, 2008)'
_diffrn_ambient_temperature 296(2)
_diffrn_measured_fraction_theta_full 0.981
_diffrn_measured_fraction_theta_max 0.981
_diffrn_measurement_device_type 'Bruker APEX area-detector'
_diffrn_measurement_method '\f and \w scans'
_diffrn_radiation_monochromator graphite
_diffrn_radiation_source 'fine-focus sealed tube'
_diffrn_radiation_type MoK\a
_diffrn_radiation_wavelength 0.71073
_diffrn_reflns_av_R_equivalents 0.0278
_diffrn_reflns_av_sigmaI/netI 0.0350
_diffrn_reflns_limit_h_max 7
_diffrn_reflns_limit_h_min -8
_diffrn_reflns_limit_k_max 16
_diffrn_reflns_limit_k_min -16
_diffrn_reflns_limit_l_max 27
_diffrn_reflns_limit_l_min -28
_diffrn_reflns_number 10727
_diffrn_reflns_theta_full 27.58
_diffrn_reflns_theta_max 27.58
_diffrn_reflns_theta_min 1.90
_diffrn_standards_decay_% 0
_diffrn_standards_interval_time 0
_diffrn_standards_number 0
_exptl_absorpt_coefficient_mu 0.390
_exptl_absorpt_correction_T_max 0.9511
_exptl_absorpt_correction_T_min 0.8230
_exptl_absorpt_correction_type multi-scan
_exptl_absorpt_process_details '(SADABS; Bruker, 2002)'
_exptl_crystal_colour colourless
_exptl_crystal_density_diffrn 1.436
_exptl_crystal_density_method 'not measured'
_exptl_crystal_description block
_exptl_crystal_F_000 832
_exptl_crystal_size_max 0.52
_exptl_crystal_size_mid 0.28
_exptl_crystal_size_min 0.13
_refine_diff_density_max 0.558
_refine_diff_density_min -0.262
_refine_ls_extinction_method none
_refine_ls_goodness_of_fit_ref 1.030
_refine_ls_hydrogen_treatment mixed
_refine_ls_matrix_type full
_refine_ls_number_parameters 297
_refine_ls_number_reflns 4204
_refine_ls_number_restraints 16
_refine_ls_restrained_S_all 1.039
_refine_ls_R_factor_all 0.0895
_refine_ls_R_factor_gt 0.0537
_refine_ls_shift/su_max 0.000
_refine_ls_shift/su_mean 0.000
_refine_ls_structure_factor_coef Fsqd
_refine_ls_weighting_details 'calc w=1/[\s^2^(Fo^2^)+(0.0933P)^2^+0.3342P] where P=(Fo^2^+2Fc^2^)/3'
_refine_ls_weighting_scheme calc
_refine_ls_wR_factor_gt 0.1539
_refine_ls_wR_factor_ref 0.1793
_reflns_number_gt 2526
_reflns_number_total 4204
_reflns_threshold_expression I>2sigma(I)
_cod_data_source_file yk2031.cif
_cod_data_source_block I
_cod_original_sg_symbol_H-M 'P 21/c'
_cod_database_code 2233335
_cod_database_fobs_code 2233335

loop_
_symmetry_equiv_pos_as_xyz
'x, y, z'
'-x, y+1/2, -z+1/2'
'-x, -y, -z'
'x, -y-1/2, z-1/2'

loop_
_atom_site_type_symbol
_atom_site_label
_atom_site_fract_x
_atom_site_fract_y
_atom_site_fract_z
_atom_site_U_iso_or_equiv
_atom_site_adp_type
_atom_site_calc_flag
_atom_site_refinement_flags
_atom_site_occupancy
_atom_site_symmetry_multiplicity
_atom_site_disorder_assembly
_atom_site_disorder_group
Cl Cl1 1.0226(3) 0.10172(8) 0.45657(6) 0.1407(6) Uani d . 1 1 . .
O O1 1.2592(3) 0.49690(16) 0.35643(11) 0.0730(6) Uani d . 1 1 . .
O O2 0.7001(3) 0.45689(16) 0.47116(10) 0.0706(6) Uani d . 1 1 . .
O O3 0.8146(3) 0.69101(15) 0.40187(9) 0.0674(5) Uani d . 1 1 . .
N N1 0.9394(3) 0.49367(17) 0.41071(10) 0.0555(5) Uani d D 1 1 . .
C C1 1.2142(4) 0.4024(2) 0.37909(12) 0.0548(6) Uani d . 1 1 . .
C C2 1.0414(4) 0.39935(19) 0.40791(11) 0.0521(6) Uani d . 1 1 . .
C C3 0.9810(5) 0.3065(2) 0.43123(13) 0.0663(8) Uani d . 1 1 . .
H H3 0.8656 0.3031 0.4501 0.080 Uiso calc R 1 1 . .
C C4 1.0967(6) 0.2179(2) 0.42594(15) 0.0814(10) Uani d . 1 1 . .
C C5 1.2658(6) 0.2206(2) 0.39791(14) 0.0791(9) Uani d . 1 1 . .
H H5 1.3401 0.1603 0.3947 0.095 Uiso calc R 1 1 . .
C C6 1.3251(5) 0.3137(2) 0.37437(13) 0.0665(8) Uani d . 1 1 . .
H H6 1.4401 0.3164 0.3553 0.080 Uiso calc R 1 1 . .
C C7 0.7847(3) 0.5170(2) 0.43988(11) 0.0488(6) Uani d . 1 1 . .
C C8 0.7207(4) 0.6308(2) 0.43042(11) 0.0499(6) Uani d . 1 1 A .
N N2 0.5596(3) 0.65522(19) 0.45564(10) 0.0549(5) Uani d D 1 1 . .
C C9A 0.4556(10) 0.7539(4) 0.4449(3) 0.0573(15) Uani d PD 0.772(6) 1 A 1
H H9A 0.5504 0.8093 0.4403 0.069 Uiso calc PR 0.772(6) 1 A 1
H H9B 0.3859 0.7706 0.4798 0.069 Uiso calc PR 0.772(6) 1 A 1
C C10A 0.3053(5) 0.7430(3) 0.3848(2) 0.0621(11) Uani d PD 0.772(6) 1 A 1
H H10A 0.3783 0.7337 0.3498 0.075 Uiso calc PR 0.772(6) 1 A 1
H H10B 0.2245 0.6811 0.3879 0.075 Uiso calc PR 0.772(6) 1 A 1
C C11A 0.1694(6) 0.8358(3) 0.37263(17) 0.0574(11) Uani d PD 0.772(6) 1 A 1
H H11A 0.1131 0.8526 0.4102 0.069 Uiso calc PR 0.772(6) 1 A 1
H H11B 0.2467 0.8954 0.3622 0.069 Uiso calc PR 0.772(6) 1 A 1
N N3A 0.0037(8) 0.8157(4) 0.3207(2) 0.0601(14) Uani d PD 0.772(6) 1 A 1
H H3A -0.0604 0.7570 0.3308 0.072 Uiso calc PR 0.772(6) 1 A 1
C C12A 0.0819(11) 0.7936(7) 0.2601(3) 0.0734(19) Uani d PD 0.772(6) 1 A 1
H H12A 0.1502 0.8541 0.2477 0.110 Uiso calc PR 0.772(6) 1 A 1
H H12B -0.0281 0.7768 0.2284 0.110 Uiso calc PR 0.772(6) 1 A 1
H H12C 0.1733 0.7358 0.2658 0.110 Uiso calc PR 0.772(6) 1 A 1
C C13A -0.1473(9) 0.9010(5) 0.3133(3) 0.0913(19) Uani d PD 0.772(6) 1 A 1
H H13A -0.2004 0.9103 0.3517 0.137 Uiso calc PR 0.772(6) 1 A 1
H H13B -0.2540 0.8832 0.2807 0.137 Uiso calc PR 0.772(6) 1 A 1
H H13C -0.0850 0.9646 0.3026 0.137 Uiso calc PR 0.772(6) 1 A 1
C C9B 0.482(3) 0.7601(11) 0.4581(12) 0.098(11) Uani d PD 0.228(6) 1 A 2
H H9C 0.5740 0.8071 0.4416 0.118 Uiso calc PR 0.228(6) 1 A 2
H H9D 0.4825 0.7783 0.5016 0.118 Uiso calc PR 0.228(6) 1 A 2
C C10B 0.2703(17) 0.7816(12) 0.4234(5) 0.071(4) Uani d PD 0.228(6) 1 A 2
H H10C 0.1797 0.7278 0.4340 0.085 Uiso calc PR 0.228(6) 1 A 2
H H10D 0.2233 0.8481 0.4371 0.085 Uiso calc PR 0.228(6) 1 A 2
C C11B 0.2654(18) 0.7841(11) 0.3535(5) 0.064(4) Uani d PD 0.228(6) 1 A 2
H H11C 0.3377 0.8453 0.3427 0.077 Uiso calc PR 0.228(6) 1 A 2
H H11D 0.3351 0.7231 0.3411 0.077 Uiso calc PR 0.228(6) 1 A 2
N N3B 0.061(2) 0.7862(15) 0.3176(6) 0.059(5) Uani d PD 0.228(6) 1 A 2
H H3B -0.0068 0.7323 0.3324 0.071 Uiso calc PR 0.228(6) 1 A 2
C C12B 0.067(4) 0.763(2) 0.2495(8) 0.109(13) Uani d PD 0.228(6) 1 A 2
H H12D 0.1776 0.7996 0.2359 0.164 Uiso calc PR 0.228(6) 1 A 2
H H12E -0.0557 0.7849 0.2251 0.164 Uiso calc PR 0.228(6) 1 A 2
H H12F 0.0847 0.6892 0.2441 0.164 Uiso calc PR 0.228(6) 1 A 2
C C13B -0.059(3) 0.8810(14) 0.3249(9) 0.078(6) Uani d PD 0.228(6) 1 A 2
H H13D -0.0671 0.8921 0.3683 0.118 Uiso calc PR 0.228(6) 1 A 2
H H13E -0.1916 0.8723 0.3024 0.118 Uiso calc PR 0.228(6) 1 A 2
H H13F 0.0036 0.9402 0.3085 0.118 Uiso calc PR 0.228(6) 1 A 2
Cl Cl2 1.62273(11) 0.56840(6) 0.24890(4) 0.0702(3) Uani d . 1 1 . .
O O4 1.5678(6) 0.5285(3) 0.18955(14) 0.1317(11) Uani d . 1 1 . .
O O5 1.5772(4) 0.4944(2) 0.29410(13) 0.1029(9) Uani d . 1 1 . .
O O6 1.8348(4) 0.5793(3) 0.25838(18) 0.1327(12) Uani d . 1 1 . .
O O7 1.5414(6) 0.6642(3) 0.25755(16) 0.1554(15) Uani d . 1 1 . .
H H1 1.365(5) 0.491(3) 0.3362(15) 0.081(10) Uiso d . 1 1 . .
H H1A 0.955(5) 0.544(2) 0.3857(14) 0.107(13) Uiso d D 1 1 . .
H H2A 0.501(4) 0.601(2) 0.4705(13) 0.059(8) Uiso d . 1 1 . .

loop_
_atom_site_aniso_label
_atom_site_aniso_U_11
_atom_site_aniso_U_22
_atom_site_aniso_U_33
_atom_site_aniso_U_12
_atom_site_aniso_U_13
_atom_site_aniso_U_23
Cl1 0.2476(16) 0.0511(5) 0.1406(10) 0.0012(7) 0.0861(10) 0.0201(5)
O1 0.0726(13) 0.0608(12) 0.0946(15) -0.0003(10) 0.0425(12) 0.0074(10)
O2 0.0703(12) 0.0647(12) 0.0842(14) 0.0021(9) 0.0365(11) 0.0226(10)
O3 0.0708(12) 0.0570(11) 0.0813(13) 0.0003(9) 0.0340(10) 0.0185(9)
N1 0.0588(13) 0.0515(13) 0.0598(13) -0.0011(10) 0.0205(11) 0.0115(10)
C1 0.0622(15) 0.0564(15) 0.0465(13) -0.0016(12) 0.0105(12) 0.0009(11)
C2 0.0611(15) 0.0497(14) 0.0460(13) 0.0003(11) 0.0094(12) 0.0019(11)
C3 0.089(2) 0.0538(16) 0.0597(16) -0.0027(14) 0.0243(15) 0.0055(13)
C4 0.136(3) 0.0487(17) 0.0644(18) 0.0009(17) 0.030(2) 0.0056(13)
C5 0.120(3) 0.0584(18) 0.0604(17) 0.0236(18) 0.0167(18) -0.0043(14)
C6 0.0768(19) 0.0693(19) 0.0543(15) 0.0127(15) 0.0123(14) -0.0092(14)
C7 0.0443(12) 0.0567(15) 0.0457(12) -0.0036(11) 0.0073(10) 0.0086(11)
C8 0.0474(13) 0.0581(14) 0.0444(13) -0.0010(11) 0.0066(11) 0.0090(11)
N2 0.0482(12) 0.0598(14) 0.0583(13) 0.0049(10) 0.0139(10) 0.0147(11)
C9A 0.055(4) 0.053(3) 0.065(3) 0.014(2) 0.015(2) 0.015(2)
C10A 0.057(2) 0.056(2) 0.073(3) 0.0112(17) 0.009(2) 0.001(2)
C11A 0.060(2) 0.050(2) 0.064(2) 0.0094(17) 0.0180(18) 0.0115(17)
N3A 0.045(3) 0.055(3) 0.081(3) 0.004(2) 0.011(2) 0.022(2)
C12A 0.078(4) 0.071(4) 0.067(3) -0.015(3) -0.004(3) 0.005(3)
C13A 0.071(4) 0.079(4) 0.124(5) 0.033(3) 0.015(3) 0.042(3)
C9B 0.042(11) 0.15(2) 0.102(19) -0.002(12) 0.004(11) 0.062(15)
C10B 0.067(9) 0.081(10) 0.070(9) 0.012(7) 0.030(7) 0.024(8)
C11B 0.071(9) 0.049(8) 0.073(9) 0.011(7) 0.010(7) 0.034(7)
N3B 0.048(9) 0.061(11) 0.067(9) 0.005(7) 0.007(6) 0.037(7)
C12B 0.15(2) 0.10(2) 0.076(14) -0.075(18) 0.012(13) -0.003(12)
C13B 0.070(13) 0.057(10) 0.115(15) 0.032(10) 0.034(12) 0.037(10)
Cl2 0.0760(5) 0.0676(5) 0.0745(5) 0.0045(3) 0.0358(4) 0.0035(3)
O4 0.178(3) 0.127(3) 0.0937(19) -0.032(2) 0.032(2) -0.0124(18)
O5 0.0856(16) 0.113(2) 0.119(2) 0.0062(14) 0.0467(15) 0.0427(16)
O6 0.0826(17) 0.139(3) 0.188(3) -0.0109(17) 0.0595(19) 0.024(2)
O7 0.220(4) 0.114(3) 0.148(3) 0.087(3) 0.081(3) 0.015(2)

loop_
_atom_type_symbol
_atom_type_description
_atom_type_scat_dispersion_real
_atom_type_scat_dispersion_imag
_atom_type_scat_source
C C 0.0033 0.0016 'International Tables Vol C Tables 4.2.6.8 and 6.1.1.4'
H H 0.0000 0.0000 'International Tables Vol C Tables 4.2.6.8 and 6.1.1.4'
N N 0.0061 0.0033 'International Tables Vol C Tables 4.2.6.8 and 6.1.1.4'
O O 0.0106 0.0060 'International Tables Vol C Tables 4.2.6.8 and 6.1.1.4'
Cl Cl 0.1484 0.1585 'International Tables Vol C Tables 4.2.6.8 and 6.1.1.4'

loop_
_geom_angle_atom_site_label_1
_geom_angle_atom_site_label_2
_geom_angle_atom_site_label_3
_geom_angle
C1 O1 H1 110(2)
C7 N1 C2 129.8(2)
C7 N1 H1A 108(3)
C2 N1 H1A 121(3)
O1 C1 C6 124.0(3)
O1 C1 C2 115.4(2)
C6 C1 C2 120.5(3)
C3 C2 N1 124.0(2)
C3 C2 C1 119.8(2)
N1 C2 C1 116.2(2)
C2 C3 C4 118.4(3)
C2 C3 H3 120.8
C4 C3 H3 120.8
C5 C4 C3 121.9(3)
C5 C4 Cl1 119.8(3)
C3 C4 Cl1 118.3(3)
C4 C5 C6 119.4(3)
C4 C5 H5 120.3
C6 C5 H5 120.3
C1 C6 C5 119.9(3)
C1 C6 H6 120.0
C5 C6 H6 120.0
O2 C7 N1 125.7(2)
O2 C7 C8 122.1(2)
N1 C7 C8 112.2(2)
O3 C8 N2 125.2(2)
O3 C8 C7 120.9(2)
N2 C8 C7 113.8(2)
C8 N2 C9B 124.0(14)
C8 N2 C9A 123.2(4)
C8 N2 H2A 113.7(18)
C9B N2 H2A 122(2)
C9A N2 H2A 120.9(18)
N2 C9A C10A 107.6(3)
N2 C9A H9A 110.2
C10A C9A H9A 110.2
N2 C9A H9B 110.2
C10A C9A H9B 110.2
H9A C9A H9B 108.5
C11A C10A C9A 112.9(3)
C11A C10A H10A 109.0
C9A C10A H10A 109.0
C11A C10A H10B 109.0
C9A C10A H10B 109.0
H10A C10A H10B 107.8
N3A C11A C10A 111.6(3)
N3A C11A H11A 109.3
C10A C11A H11A 109.3
N3A C11A H11B 109.3
C10A C11A H11B 109.3
H11A C11A H11B 108.0
C13A N3A C11A 112.4(4)
C13A N3A C12A 111.4(5)
C11A N3A C12A 111.8(5)
C13A N3A H3A 107.0
C11A N3A H3A 107.0
C12A N3A H3A 107.0
N2 C9B C10B 117.7(11)
N2 C9B H9C 107.9
C10B C9B H9C 107.9
N2 C9B H9D 107.9
C10B C9B H9D 107.9
H9C C9B H9D 107.2
C11B C10B C9B 112.3(12)
C11B C10B H10C 109.2
C9B C10B H10C 109.2
C11B C10B H10D 109.2
C9B C10B H10D 109.2
H10C C10B H10D 107.9
N3B C11B C10B 114.2(10)
N3B C11B H11C 108.7
C10B C11B H11C 108.7
N3B C11B H11D 108.7
C10B C11B H11D 108.7
H11C C11B H11D 107.6
C13B N3B C11B 116.1(13)
C13B N3B C12B 111.0(12)
C11B N3B C12B 110.6(12)
C13B N3B H3B 106.1
C11B N3B H3B 106.1
C12B N3B H3B 106.1
N3B C12B H12D 109.5
N3B C12B H12E 109.5
H12D C12B H12E 109.5
N3B C12B H12F 109.5
H12D C12B H12F 109.5
H12E C12B H12F 109.5
N3B C13B H13D 109.5
N3B C13B H13E 109.5
H13D C13B H13E 109.5
N3B C13B H13F 109.5
H13D C13B H13F 109.5
H13E C13B H13F 109.5
O7 Cl2 O4 113.6(2)
O7 Cl2 O6 107.9(3)
O4 Cl2 O6 107.4(2)
O7 Cl2 O5 111.86(19)
O4 Cl2 O5 109.62(19)
O6 Cl2 O5 106.11(18)

loop_
_geom_bond_atom_site_label_1
_geom_bond_atom_site_label_2
_geom_bond_distance
Cl1 C4 1.733(3)
O1 C1 1.357(3)
O1 H1 0.89(4)
O2 C7 1.220(3)
O3 C8 1.221(3)
N1 C2 1.396(3)
N1 C7 1.329(3)
N2 C8 1.321(3)
C7 C8 1.527(4)
N1 H1A 0.857(10)
C1 C6 1.372(4)
C1 C2 1.399(4)
C2 C3 1.377(4)
C3 C4 1.392(4)
C3 H3 0.9300
C4 C5 1.366(5)
C5 C6 1.379(4)
C5 H5 0.9300
C6 H6 0.9300
N2 C9B 1.447(10)
N2 C9A 1.448(4)
N2 H2A 0.88(3)
C9A C10A 1.535(6)
C9A H9A 0.9700
C9A H9B 0.9700
C10A C11A 1.501(4)
C10A H10A 0.9700
C10A H10B 0.9700
C11A N3A 1.489(6)
C11A H11A 0.9700
C11A H11B 0.9700
N3A C13A 1.487(6)
N3A C12A 1.507(7)
N3A H3A 0.9100
C12A H12A 0.9600
C12A H12B 0.9600
C12A H12C 0.9600
C13A H13A 0.9600
C13A H13B 0.9600
C13A H13C 0.9600
C9B C10B 1.537(10)
C9B H9C 0.9700
C9B H9D 0.9700
C10B C11B 1.508(7)
C10B H10C 0.9700
C10B H10D 0.9700
C11B N3B 1.483(10)
C11B H11C 0.9700
C11B H11D 0.9700
N3B C13B 1.480(10)
N3B C12B 1.513(10)
N3B H3B 0.9100
C12B H12D 0.9600
C12B H12E 0.9600
C12B H12F 0.9600
C13B H13D 0.9600
C13B H13E 0.9600
C13B H13F 0.9600
Cl2 O7 1.369(3)
Cl2 O4 1.383(3)
Cl2 O6 1.422(3)
Cl2 O5 1.428(2)

loop_
_geom_hbond_atom_site_label_D
_geom_hbond_atom_site_label_H
_geom_hbond_atom_site_label_A
_geom_hbond_site_symmetry_A
_geom_hbond_distance_DH
_geom_hbond_distance_HA
_geom_hbond_distance_DA
_geom_hbond_angle_DHA
O1 H1 O5 . 0.89(4) 1.80(4) 2.693(3) 174(3)
N2 H2A O2 3_666 0.88(3) 2.12(3) 2.905(3) 149(2)
N3A H3A O3 1_455 0.91 2.04 2.814(6) 141.8
N3B H3B O3 1_455 0.91 2.13 2.905(18) 143.1

loop_
_geom_torsion_atom_site_label_1
_geom_torsion_atom_site_label_2
_geom_torsion_atom_site_label_3
_geom_torsion_atom_site_label_4
_geom_torsion
C7 N1 C2 C1 -172.9(3)
C7 N1 C2 C3 7.4(4)
O1 C1 C2 C3 178.7(2)
C6 C1 C2 C3 -0.6(4)
O1 C1 C2 N1 -1.1(3)
C6 C1 C2 N1 179.7(2)
N1 C2 C3 C4 -179.5(3)
C1 C2 C3 C4 0.8(4)
C2 C3 C4 C5 -0.7(5)
C2 C3 C4 Cl1 178.9(2)
C3 C4 C5 C6 0.4(5)
Cl1 C4 C5 C6 -179.2(2)
O1 C1 C6 C5 -178.9(3)
C2 C1 C6 C5 0.3(4)
C4 C5 C6 C1 -0.2(5)
C2 N1 C7 O2 0.1(4)
C2 N1 C7 C8 179.9(2)
O2 C7 C8 O3 175.8(2)
N1 C7 C8 O3 -4.0(3)
O2 C7 C8 N2 -4.1(4)
N1 C7 C8 N2 176.1(2)
O3 C8 N2 C9B -6.1(9)
C7 C8 N2 C9B 173.8(8)
O3 C8 N2 C9A 9.3(5)
C7 C8 N2 C9A -170.8(3)
C8 N2 C9A C10A 86.1(6)
C9B N2 C9A C10A -176(8)
N2 C9A C10A C11A 172.9(4)
C9A C10A C11A N3A -170.2(5)
C10A C11A N3A C13A 172.5(5)
C10A C11A N3A C12A -61.4(6)
C8 N2 C9B C10B 117.6(19)
C9A N2 C9B C10B 27(5)
N2 C9B C10B C11B -73(3)
C9B C10B C11B N3B 169.9(13)
C10B C11B N3B C13B 65.8(18)
C10B C11B N3B C12B -166.5(16)
